data_1565840
loop_
_publ_author_name
'Frye, Connor W.'
'Egger, Dominic T.'
'Kounalis, Errikos'
'Pearce, Adam J.'
'Cheng, Yukun'
'Tonks, Ian A.'

_publ_section_title
;
 \a-Diimine synthesis via titanium-mediated multicomponent diimination of
 alkynes with C-nitrosos
;
_journal_issue 5
_journal_name_full 'Chemical Science'
_journal_page_first 1469
_journal_page_last 1477
_journal_paper_doi 10.1039/D1SC06111A
_journal_volume 13
_journal_year 2022
_chemical_formula_moiety 'C21H18Cl2N2Zn CHCl3'
_chemical_formula_sum 'C22 H19 Cl5 N2 Zn'
_chemical_formula_weight 554.01
_chemical_name_common 21011
_space_group_crystal_system monoclinic
_space_group_IT_number 14
_space_group_name_Hall '-P 2ybc'
_space_group_name_H-M_alt 'P 1 21/c 1'
_atom_sites_solution_hydrogens geom
_audit_creation_method SHELXL-2018/3
_audit_update_record
;
2021-03-22 deposited with the CCDC.	2021-12-27 downloaded from the CCDC.
;
_cell_angle_alpha 90
_cell_angle_beta 106.848(4)
_cell_angle_gamma 90
_cell_formula_units_Z 8
_cell_length_a 23.376(2)
_cell_length_b 10.6352(9)
_cell_length_c 20.2506(19)
_cell_measurement_reflns_used 1047
_cell_measurement_temperature 125(2)
_cell_measurement_theta_max 22.22
_cell_measurement_theta_min 2.35
_cell_volume 4818.4(7)
_computing_cell_refinement 'SAINT, Bruker'
_computing_data_collection 'APEX3, Bruker'
_computing_data_reduction 'SAINT, Bruker'
_computing_molecular_graphics 'Shelxle-(Rev. 825) (Huebschle, C. B., 2011)'
_computing_publication_material 'Bruker SHELXTL'
_computing_structure_refinement 'SHELXL-2018/3 (Sheldrick, 2018)'
_computing_structure_solution 'SHELXT 2014/5 (Sheldrick, 2014)'
_diffrn_ambient_temperature 125(2)
_diffrn_measured_fraction_theta_full 0.999
_diffrn_measured_fraction_theta_max 0.995
_diffrn_measurement_device_type 'Bruker Photon-II CMOS'
_diffrn_measurement_method '\f and \w scans'
_diffrn_radiation_type MoK\a
_diffrn_radiation_wavelength 0.71073
_diffrn_reflns_av_R_equivalents 0.1048
_diffrn_reflns_av_unetI/netI 0.0838
_diffrn_reflns_Laue_measured_fraction_full 0.999
_diffrn_reflns_Laue_measured_fraction_max 0.995
_diffrn_reflns_limit_h_max 30
_diffrn_reflns_limit_h_min -30
_diffrn_reflns_limit_k_max 14
_diffrn_reflns_limit_k_min -11
_diffrn_reflns_limit_l_max 26
_diffrn_reflns_limit_l_min -26
_diffrn_reflns_number 61367
_diffrn_reflns_point_group_measured_fraction_full 0.999
_diffrn_reflns_point_group_measured_fraction_max 0.995
_diffrn_reflns_theta_full 25.242
_diffrn_reflns_theta_max 27.944
_diffrn_reflns_theta_min 2.034
_diffrn_source micro
_exptl_absorpt_coefficient_mu 1.586
_exptl_absorpt_correction_type multi-scan
_exptl_absorpt_process_details 'SADABS, R. Blessing, 1995'
_exptl_crystal_colour yellow
_exptl_crystal_density_diffrn 1.527
_exptl_crystal_description plate
_exptl_crystal_F_000 2240
_exptl_crystal_recrystallization_method 'Re-crystallisation from solvent: CDCl3'
_exptl_crystal_size_max 0.1
_exptl_crystal_size_mid 0.1
_exptl_crystal_size_min 0.1
_exptl_transmission_factor_max 0.7456
_exptl_transmission_factor_min 0.6228
_refine_diff_density_max 1.609
_refine_diff_density_min -1.128
_refine_diff_density_rms 0.173
_refine_ls_extinction_method none
_refine_ls_goodness_of_fit_ref 1.053
_refine_ls_hydrogen_treatment constr
_refine_ls_matrix_type full
_refine_ls_number_parameters 556
_refine_ls_number_reflns 11497
_refine_ls_number_restraints 36
_refine_ls_restrained_S_all 1.054
_refine_ls_R_factor_all 0.1196
_refine_ls_R_factor_gt 0.0687
_refine_ls_shift/su_max 0.001
_refine_ls_shift/su_mean 0.000
_refine_ls_structure_factor_coef Fsqd
_refine_ls_weighting_details 'w=1/[\s^2^(Fo^2^)+(0.1155P)^2^+0.3830P] where P=(Fo^2^+2Fc^2^)/3'
_refine_ls_weighting_scheme calc
_refine_ls_wR_factor_gt 0.1758
_refine_ls_wR_factor_ref 0.2124
_reflns_Friedel_coverage 0.000
_reflns_number_gt 7010
_reflns_number_total 11497
_reflns_threshold_expression 'I > 2\s(I)'
_cod_data_source_file d1sc06111a2.cif
_cod_data_source_block 21011_corr
_cod_depositor_comments
;
The following automatic conversions were performed:

data item '_exptl_absorpt_correction_type' value 'Multi-scan' was
changed to 'multi-scan' in accordance with the
/home/data/users/saulius/crontab/automatic-downloads/rss-feeds/RSC/lib/dictionaries/cif_core.dic
dictionary named 'cif_core.dic' version 2.4.2 last updated on
2011-04-26.

Automatic conversion script
Id: cif_fix_values 7556 2019-12-06 15:28:31Z antanas 

 Adding full bibliography for 1565840.cif.
;
_cod_original_cell_volume 4818.4(8)
_cod_original_sg_symbol_H-M 'P 21/c'
_cod_database_code 1565840
_shelx_shelxl_version_number 2018/3
_shelx_space_group_comment
; 
The symmetry employed for this shelxl refinement is uniquely defined 
by the following loop, which should always be used as a source of 
symmetry information in preference to the above space-group names. 
They are only intended as comments. 
;
_shelx_estimated_absorpt_t_min 0.857
_shelx_estimated_absorpt_t_max 0.857

loop_
_space_group_symop_operation_xyz
'x, y, z'
'-x, y+1/2, -z+1/2'
'-x, -y, -z'
'x, -y-1/2, z-1/2'

loop_
_atom_site_label
_atom_site_type_symbol
_atom_site_fract_x
_atom_site_fract_y
_atom_site_fract_z
_atom_site_U_iso_or_equiv
_atom_site_adp_type
_atom_site_occupancy
_atom_site_site_symmetry_order
_atom_site_calc_flag
_atom_site_refinement_flags_posn
_atom_site_refinement_flags_adp
_atom_site_refinement_flags_occupancy
_atom_site_disorder_assembly
_atom_site_disorder_group
Zn1 Zn 0.77604(2) 0.89231(5) 0.75934(3) 0.02010(15) Uani 1 1 d . . . . .
Zn2 Zn 0.71079(2) 0.38716(5) 0.80907(3) 0.02002(15) Uani 1 1 d . . . . .
Cl1 Cl 0.82421(5) 1.06897(12) 0.75352(7) 0.0305(3) Uani 1 1 d . . . . .
Cl2 Cl 0.82162(6) 0.71538(11) 0.74842(7) 0.0314(3) Uani 1 1 d . . . . .
Cl3 Cl 0.66758(5) 0.21425(11) 0.83071(7) 0.0314(3) Uani 1 1 d . . . . .
Cl4 Cl 0.66997(5) 0.57421(11) 0.81105(6) 0.0268(3) Uani 1 1 d . . . . .
Cl8 Cl 0.51759(8) 0.75991(16) 0.45342(9) 0.0596(5) Uani 1 1 d . . . . .
Cl9 Cl 0.42902(8) 0.69397(16) 0.32661(9) 0.0554(5) Uani 1 1 d . . . . .
Cl10 Cl 0.50160(8) 0.50108(16) 0.41015(11) 0.0649(5) Uani 1 1 d . . . . .
N1 N 0.68637(17) 0.8985(3) 0.70221(19) 0.0190(8) Uani 1 1 d . . . . .
N2 N 0.73626(16) 0.8896(3) 0.83695(19) 0.0180(8) Uani 1 1 d . . . . .
N3 N 0.80010(17) 0.3800(3) 0.8682(2) 0.0210(8) Uani 1 1 d . . . . .
N4 N 0.75248(16) 0.3867(3) 0.73216(19) 0.0188(8) Uani 1 1 d . . . . .
C1 C 0.65034(19) 0.8990(4) 0.7392(2) 0.0177(9) Uani 1 1 d . . . . .
C2 C 0.6788(2) 0.8907(4) 0.8167(2) 0.0191(9) Uani 1 1 d . . . . .
C3 C 0.6390(2) 0.8795(4) 0.8617(2) 0.0227(10) Uani 1 1 d . . . . .
H3A H 0.620542 0.961140 0.864742 0.034 Uiso 1 1 calc R U . . .
H3B H 0.662520 0.852684 0.907942 0.034 Uiso 1 1 calc R U . . .
H3C H 0.607810 0.817189 0.842264 0.034 Uiso 1 1 calc R U . . .
C4 C 0.5839(2) 0.9004(4) 0.7128(2) 0.0216(10) Uani 1 1 d . . . . .
C5 C 0.5518(2) 1.0010(5) 0.7270(3) 0.0271(11) Uani 1 1 d . . . . .
H5 H 0.572229 1.069671 0.753596 0.033 Uiso 1 1 calc R U . . .
C6 C 0.4903(2) 1.0020(5) 0.7025(3) 0.0318(12) Uani 1 1 d . . . . .
H6 H 0.468470 1.071973 0.711586 0.038 Uiso 1 1 calc R U . . .
C7 C 0.4604(2) 0.9023(5) 0.6650(3) 0.0362(13) Uani 1 1 d . . . . .
H7 H 0.418012 0.903309 0.648310 0.043 Uiso 1 1 calc R U . . .
C8 C 0.4921(2) 0.8002(6) 0.6514(3) 0.0408(14) Uani 1 1 d . . . . .
H8 H 0.471141 0.731262 0.625543 0.049 Uiso 1 1 calc R U . . .
C9 C 0.5537(2) 0.7975(5) 0.6752(3) 0.0341(13) Uani 1 1 d . . . . .
H9 H 0.575324 0.727153 0.666122 0.041 Uiso 1 1 calc R U . . .
C10 C 0.7691(2) 0.8834(4) 0.9085(2) 0.0222(10) Uani 1 1 d . . . . .
C11 C 0.7665(2) 0.9795(5) 0.9526(3) 0.0314(12) Uani 1 1 d . . . . .
H11 H 0.742284 1.051053 0.936059 0.038 Uiso 1 1 calc R U . . .
C12 C 0.7994(2) 0.9717(5) 1.0214(3) 0.0377(13) Uani 1 1 d . . . . .
H12 H 0.797534 1.037632 1.052289 0.045 Uiso 1 1 calc R U . . .
C13 C 0.8348(2) 0.8686(5) 1.0448(3) 0.0364(13) Uani 1 1 d . . . . .
H13 H 0.856807 0.862602 1.092197 0.044 Uiso 1 1 calc R U . . .
C14 C 0.8384(2) 0.7742(5) 1.0001(3) 0.0386(14) Uani 1 1 d . . . . .
H14 H 0.863907 0.704367 1.016360 0.046 Uiso 1 1 calc R U . . .
C15 C 0.8049(2) 0.7800(5) 0.9308(3) 0.0305(12) Uani 1 1 d . . . . .
H15 H 0.806731 0.714098 0.899799 0.037 Uiso 1 1 calc R U . . .
C16 C 0.6687(2) 0.9081(4) 0.6287(2) 0.0228(10) Uani 1 1 d . . . . .
C17 C 0.6250(2) 0.9916(5) 0.5921(2) 0.0262(11) Uani 1 1 d . . . . .
H17 H 0.603992 1.043020 0.615608 0.031 Uiso 1 1 calc R U . . .
C18 C 0.6127(2) 0.9987(5) 0.5209(3) 0.0311(12) Uani 1 1 d . . . . .
H18 H 0.583022 1.055501 0.495599 0.037 Uiso 1 1 calc R U . . .
C19 C 0.6427(2) 0.9248(5) 0.4865(3) 0.0360(13) Uani 1 1 d . . . . .
H19 H 0.633659 0.930088 0.437712 0.043 Uiso 1 1 calc R U . . .
C20 C 0.6861(2) 0.8427(5) 0.5229(3) 0.0296(12) Uani 1 1 d . . . . .
H20 H 0.706744 0.791229 0.498983 0.036 Uiso 1 1 calc R U . . .
C21 C 0.6999(2) 0.8345(5) 0.5942(2) 0.0240(10) Uani 1 1 d . . . . .
H21 H 0.730410 0.779128 0.619158 0.029 Uiso 1 1 calc R U . . .
C22 C 0.8365(2) 0.3856(4) 0.8318(2) 0.0210(10) Uani 1 1 d . . . . .
C23 C 0.8094(2) 0.3902(4) 0.7541(2) 0.0210(10) Uani 1 1 d . . . . .
C24 C 0.8509(2) 0.4029(5) 0.7112(2) 0.0261(11) Uani 1 1 d . . . . .
H24A H 0.827794 0.411691 0.662604 0.039 Uiso 1 1 calc R U . . .
H24B H 0.876239 0.327950 0.716843 0.039 Uiso 1 1 calc R U . . .
H24C H 0.876031 0.477444 0.725782 0.039 Uiso 1 1 calc R U . . .
C25 C 0.9029(2) 0.3997(5) 0.8610(2) 0.0245(10) Uani 1 1 d . . . . .
C26 C 0.9415(2) 0.3026(5) 0.8583(3) 0.0380(14) Uani 1 1 d . . . . .
H26 H 0.926399 0.224168 0.838170 0.046 Uiso 1 1 calc R U . . .
C27 C 1.0027(3) 0.3215(6) 0.8854(3) 0.0506(17) Uani 1 1 d . . . . .
H27 H 1.029715 0.255476 0.884105 0.061 Uiso 1 1 calc R U . . .
C28 C 1.0243(2) 0.4349(6) 0.9141(3) 0.0477(16) Uani 1 1 d . . . . .
H28 H 1.066129 0.447287 0.932603 0.057 Uiso 1 1 calc R U . . .
C29 C 0.9859(2) 0.5297(5) 0.9161(3) 0.0434(15) Uani 1 1 d . . . . .
H29 H 1.001239 0.608271 0.935679 0.052 Uiso 1 1 calc R U . . .
C30 C 0.9254(2) 0.5137(5) 0.8905(3) 0.0332(12) Uani 1 1 d . . . . .
H30 H 0.898983 0.580311 0.892846 0.040 Uiso 1 1 calc R U . . .
C31 C 0.8187(2) 0.3697(4) 0.9413(2) 0.0220(10) Uani 1 1 d . . . . .
C32 C 0.8592(2) 0.2766(5) 0.9743(3) 0.0278(11) Uani 1 1 d . . . . .
H32 H 0.874971 0.218940 0.948317 0.033 Uiso 1 1 calc R U . . .
C33 C 0.8758(2) 0.2702(5) 1.0456(3) 0.0309(12) Uani 1 1 d . . . . .
H33 H 0.903452 0.207340 1.068350 0.037 Uiso 1 1 calc R U . . .
C34 C 0.8536(2) 0.3516(5) 1.0842(3) 0.0309(12) Uani 1 1 d . . . . .
H34 H 0.866688 0.347429 1.133194 0.037 Uiso 1 1 calc R U . . .
C35 C 0.8113(2) 0.4413(5) 1.0505(3) 0.0309(12) Uani 1 1 d . . . . .
H35 H 0.794381 0.496347 1.076696 0.037 Uiso 1 1 calc R U . . .
C36 C 0.7940(2) 0.4504(5) 0.9788(3) 0.0281(11) Uani 1 1 d . . . . .
H36 H 0.765503 0.511504 0.956002 0.034 Uiso 1 1 calc R U . . .
C37 C 0.7215(2) 0.3905(4) 0.6597(2) 0.0215(10) Uani 1 1 d . . . . .
C38 C 0.6887(2) 0.4967(5) 0.6331(3) 0.0274(11) Uani 1 1 d . . . . .
H38 H 0.687473 0.566230 0.662049 0.033 Uiso 1 1 calc R U . . .
C39 C 0.6572(2) 0.5002(5) 0.5629(3) 0.0294(11) Uani 1 1 d . . . . .
H39 H 0.634983 0.572964 0.543770 0.035 Uiso 1 1 calc R U . . .
C40 C 0.6586(2) 0.3978(5) 0.5216(3) 0.0302(12) Uani 1 1 d . . . . .
H40 H 0.637222 0.400386 0.473940 0.036 Uiso 1 1 calc R U . . .
C41 C 0.6909(2) 0.2913(5) 0.5490(3) 0.0293(11) Uani 1 1 d . . . . .
H41 H 0.691337 0.220841 0.520297 0.035 Uiso 1 1 calc R U . . .
C42 C 0.7227(2) 0.2879(5) 0.6184(2) 0.0265(11) Uani 1 1 d . . . . .
H42 H 0.745076 0.215260 0.637381 0.032 Uiso 1 1 calc R U . . .
C43 C 0.4658(3) 0.6452(5) 0.4113(3) 0.0385(13) Uani 1 1 d . . . . .
H43 H 0.435414 0.634434 0.436903 0.046 Uiso 1 1 calc R U . . .
C44 C 0.9643(15) 0.931(3) 0.845(2) 0.0447(18) Uani 0.101(4) 1 d D . P A 1
H44 H 0.932925 0.983010 0.812728 0.054 Uiso 0.101(4) 1 calc R U P A 1
Cl5 Cl 0.9350(16) 0.880(4) 0.9104(18) 0.0922(10) Uani 0.101(4) 1 d D . P A 1
Cl6 Cl 0.9834(9) 0.811(2) 0.7974(10) 0.0487(5) Uani 0.101(4) 1 d D . P A 1
Cl7 Cl 1.0257(10) 1.0247(17) 0.8768(18) 0.1004(13) Uani 0.101(4) 1 d D . P A 1
C44' C 0.9588(3) 0.8904(6) 0.8127(4) 0.0447(18) Uani 0.899(4) 1 d D . P A 2
H44' H 0.917321 0.895406 0.780515 0.054 Uiso 0.899(4) 1 calc R U P A 2
Cl5' Cl 0.95297(16) 0.8890(4) 0.89656(17) 0.0922(10) Uani 0.899(4) 1 d D . P A 2
Cl6' Cl 0.99033(8) 0.7503(2) 0.79514(10) 0.0487(5) Uani 0.899(4) 1 d D . P A 2
Cl7' Cl 0.99822(11) 1.0168(2) 0.7953(2) 0.1004(13) Uani 0.899(4) 1 d D . P A 2

loop_
_atom_site_aniso_label
_atom_site_aniso_U_11
_atom_site_aniso_U_22
_atom_site_aniso_U_33
_atom_site_aniso_U_23
_atom_site_aniso_U_13
_atom_site_aniso_U_12
Zn1 0.0147(3) 0.0222(3) 0.0214(3) 0.0004(2) 0.0021(2) 0.0010(2)
Zn2 0.0139(3) 0.0216(3) 0.0221(3) 0.0008(2) 0.0011(2) 0.0010(2)
Cl1 0.0226(6) 0.0255(6) 0.0403(7) 0.0064(5) 0.0041(5) -0.0013(5)
Cl2 0.0249(6) 0.0252(6) 0.0413(7) -0.0044(5) 0.0051(6) 0.0066(5)
Cl3 0.0217(6) 0.0233(6) 0.0435(8) 0.0081(5) 0.0003(5) -0.0015(5)
Cl4 0.0243(6) 0.0206(6) 0.0354(7) 0.0002(5) 0.0088(5) 0.0031(5)
Cl8 0.0575(11) 0.0488(10) 0.0590(11) -0.0047(8) -0.0044(8) -0.0178(8)
Cl9 0.0544(10) 0.0512(10) 0.0495(10) 0.0050(7) -0.0023(8) -0.0111(8)
Cl10 0.0569(11) 0.0417(9) 0.0908(14) 0.0007(9) 0.0129(10) 0.0104(8)
N1 0.0167(19) 0.0201(19) 0.0180(19) -0.0005(15) 0.0017(15) 0.0007(15)
N2 0.0146(18) 0.0181(18) 0.0171(19) 0.0012(15) -0.0018(15) 0.0017(15)
N3 0.0161(19) 0.024(2) 0.021(2) -0.0007(16) 0.0020(16) -0.0001(16)
N4 0.0123(18) 0.0219(19) 0.0180(19) 0.0017(15) -0.0023(15) 0.0015(15)
C1 0.014(2) 0.017(2) 0.019(2) 0.0002(17) 0.0012(18) 0.0020(17)
C2 0.023(2) 0.013(2) 0.020(2) 0.0003(17) 0.0046(19) 0.0032(18)
C3 0.014(2) 0.029(3) 0.024(2) 0.0030(19) 0.0024(19) -0.0013(19)
C4 0.013(2) 0.028(3) 0.020(2) 0.0034(19) -0.0006(18) -0.0008(18)
C5 0.021(2) 0.030(3) 0.029(3) -0.001(2) 0.004(2) 0.002(2)
C6 0.018(2) 0.040(3) 0.035(3) 0.003(2) 0.003(2) 0.009(2)
C7 0.014(2) 0.052(4) 0.039(3) 0.008(3) 0.001(2) 0.001(2)
C8 0.024(3) 0.044(3) 0.047(4) -0.011(3) -0.002(3) -0.006(3)
C9 0.022(3) 0.034(3) 0.044(3) -0.009(2) 0.005(2) -0.003(2)
C10 0.014(2) 0.029(3) 0.022(2) 0.0022(19) 0.0010(18) -0.0010(19)
C11 0.034(3) 0.030(3) 0.024(3) -0.001(2) 0.000(2) 0.008(2)
C12 0.037(3) 0.043(3) 0.025(3) -0.006(2) -0.004(2) 0.000(3)
C13 0.025(3) 0.052(4) 0.024(3) 0.004(2) -0.006(2) 0.001(2)
C14 0.029(3) 0.041(3) 0.033(3) 0.007(2) -0.011(2) 0.012(2)
C15 0.024(3) 0.031(3) 0.029(3) -0.005(2) -0.004(2) 0.007(2)
C16 0.019(2) 0.027(3) 0.023(2) -0.0002(19) 0.0058(19) -0.0045(19)
C17 0.025(3) 0.028(3) 0.025(3) 0.001(2) 0.005(2) -0.003(2)
C18 0.031(3) 0.036(3) 0.021(3) 0.007(2) 0.000(2) -0.002(2)
C19 0.033(3) 0.050(3) 0.020(3) -0.002(2) 0.001(2) -0.017(3)
C20 0.023(3) 0.042(3) 0.026(3) -0.010(2) 0.010(2) -0.008(2)
C21 0.020(2) 0.028(3) 0.024(3) -0.002(2) 0.006(2) -0.004(2)
C22 0.014(2) 0.019(2) 0.025(2) -0.0024(18) -0.0019(19) 0.0015(18)
C23 0.015(2) 0.022(2) 0.026(2) 0.0005(19) 0.0058(19) 0.0017(18)
C24 0.020(2) 0.036(3) 0.022(2) -0.001(2) 0.004(2) -0.001(2)
C25 0.019(2) 0.034(3) 0.020(2) 0.0034(19) 0.0033(19) 0.002(2)
C26 0.019(3) 0.041(3) 0.047(4) -0.009(3) -0.002(2) 0.005(2)
C27 0.024(3) 0.060(4) 0.064(4) -0.002(3) 0.006(3) 0.014(3)
C28 0.017(3) 0.054(4) 0.062(4) 0.019(3) -0.004(3) -0.004(3)
C29 0.024(3) 0.036(3) 0.058(4) 0.010(3) -0.008(3) -0.011(2)
C30 0.024(3) 0.033(3) 0.037(3) 0.007(2) 0.000(2) 0.001(2)
C31 0.018(2) 0.023(2) 0.023(2) 0.0019(18) 0.0022(19) -0.0053(19)
C32 0.023(3) 0.032(3) 0.025(3) 0.001(2) 0.002(2) 0.000(2)
C33 0.024(3) 0.034(3) 0.027(3) 0.008(2) -0.005(2) 0.002(2)
C34 0.027(3) 0.040(3) 0.022(3) 0.008(2) 0.001(2) -0.006(2)
C35 0.031(3) 0.039(3) 0.022(3) 0.001(2) 0.007(2) 0.000(2)
C36 0.027(3) 0.030(3) 0.025(3) 0.002(2) 0.005(2) 0.002(2)
C37 0.016(2) 0.025(2) 0.021(2) 0.0018(19) 0.0018(18) 0.0005(19)
C38 0.023(3) 0.030(3) 0.028(3) 0.001(2) 0.005(2) -0.001(2)
C39 0.022(3) 0.035(3) 0.025(3) 0.008(2) -0.003(2) 0.000(2)
C40 0.025(3) 0.038(3) 0.022(3) 0.003(2) -0.001(2) -0.003(2)
C41 0.023(3) 0.038(3) 0.022(2) -0.005(2) -0.001(2) -0.007(2)
C42 0.024(3) 0.027(3) 0.025(3) 0.001(2) 0.002(2) 0.005(2)
C43 0.034(3) 0.036(3) 0.048(4) 0.000(3) 0.016(3) -0.002(2)
C44 0.034(4) 0.043(4) 0.060(5) 0.012(3) 0.017(4) 0.009(3)
Cl5 0.090(3) 0.123(2) 0.0634(19) -0.0133(15) 0.0210(14) 0.0404(18)
Cl6 0.0388(9) 0.0451(12) 0.0603(11) 0.0078(9) 0.0115(8) 0.0108(9)
Cl7 0.0674(16) 0.0433(12) 0.215(4) -0.0035(16) 0.080(2) -0.0031(11)
C44' 0.034(4) 0.043(4) 0.060(5) 0.012(3) 0.017(4) 0.009(3)
Cl5' 0.090(3) 0.123(2) 0.0634(19) -0.0133(15) 0.0210(14) 0.0404(18)
Cl6' 0.0388(9) 0.0451(12) 0.0603(11) 0.0078(9) 0.0115(8) 0.0108(9)
Cl7' 0.0674(16) 0.0433(12) 0.215(4) -0.0035(16) 0.080(2) -0.0031(11)

loop_
_atom_type_symbol
_atom_type_description
_atom_type_scat_dispersion_real
_atom_type_scat_dispersion_imag
_atom_type_scat_source
C C 0.0033 0.0016 'International Tables Vol C Tables 4.2.6.8 and 6.1.1.4'
H H 0.0000 0.0000 'International Tables Vol C Tables 4.2.6.8 and 6.1.1.4'
N N 0.0061 0.0033 'International Tables Vol C Tables 4.2.6.8 and 6.1.1.4'
Cl Cl 0.1484 0.1585 'International Tables Vol C Tables 4.2.6.8 and 6.1.1.4'
Zn Zn 0.2839 1.4301 'International Tables Vol C Tables 4.2.6.8 and 6.1.1.4'

loop_
_geom_angle_atom_site_label_1
_geom_angle_atom_site_label_2
_geom_angle_atom_site_label_3
_geom_angle
_geom_angle_site_symmetry_1
_geom_angle_site_symmetry_3
_geom_angle_publ_flag
N2 Zn1 N1 79.55(15) . . ?
N2 Zn1 Cl2 113.92(11) . . ?
N1 Zn1 Cl2 114.17(11) . . ?
N2 Zn1 Cl1 113.90(11) . . ?
N1 Zn1 Cl1 112.94(11) . . ?
Cl2 Zn1 Cl1 116.84(5) . . ?
N4 Zn2 N3 79.65(15) . . ?
N4 Zn2 Cl3 119.51(11) . . ?
N3 Zn2 Cl3 107.19(11) . . ?
N4 Zn2 Cl4 108.46(11) . . ?
N3 Zn2 Cl4 112.82(11) . . ?
Cl3 Zn2 Cl4 121.48(5) . . ?
C1 N1 C16 124.7(4) . . ?
C1 N1 Zn1 113.7(3) . . ?
C16 N1 Zn1 121.4(3) . . ?
C2 N2 C10 121.9(4) . . ?
C2 N2 Zn1 114.8(3) . . ?
C10 N2 Zn1 123.3(3) . . ?
C22 N3 C31 123.4(4) . . ?
C22 N3 Zn2 112.9(3) . . ?
C31 N3 Zn2 123.7(3) . . ?
C23 N4 C37 121.4(4) . . ?
C23 N4 Zn2 114.2(3) . . ?
C37 N4 Zn2 124.2(3) . . ?
N1 C1 C4 125.9(4) . . ?
N1 C1 C2 116.0(4) . . ?
C4 C1 C2 118.0(4) . . ?
N2 C2 C3 125.8(4) . . ?
N2 C2 C1 115.8(4) . . ?
C3 C2 C1 118.3(4) . . ?
C2 C3 H3A 109.5 . . ?
C2 C3 H3B 109.5 . . ?
H3A C3 H3B 109.5 . . ?
C2 C3 H3C 109.5 . . ?
H3A C3 H3C 109.5 . . ?
H3B C3 H3C 109.5 . . ?
C5 C4 C9 120.0(4) . . ?
C5 C4 C1 120.3(4) . . ?
C9 C4 C1 119.7(4) . . ?
C6 C5 C4 120.2(5) . . ?
C6 C5 H5 119.9 . . ?
C4 C5 H5 119.9 . . ?
C7 C6 C5 120.3(5) . . ?
C7 C6 H6 119.9 . . ?
C5 C6 H6 119.9 . . ?
C6 C7 C8 120.0(5) . . ?
C6 C7 H7 120.0 . . ?
C8 C7 H7 120.0 . . ?
C9 C8 C7 120.7(5) . . ?
C9 C8 H8 119.7 . . ?
C7 C8 H8 119.7 . . ?
C8 C9 C4 118.9(5) . . ?
C8 C9 H9 120.6 . . ?
C4 C9 H9 120.6 . . ?
C11 C10 C15 121.3(4) . . ?
C11 C10 N2 120.9(4) . . ?
C15 C10 N2 117.7(4) . . ?
C10 C11 C12 119.6(5) . . ?
C10 C11 H11 120.2 . . ?
C12 C11 H11 120.2 . . ?
C13 C12 C11 120.0(5) . . ?
C13 C12 H12 120.0 . . ?
C11 C12 H12 120.0 . . ?
C14 C13 C12 120.1(5) . . ?
C14 C13 H13 119.9 . . ?
C12 C13 H13 119.9 . . ?
C13 C14 C15 120.5(5) . . ?
C13 C14 H14 119.7 . . ?
C15 C14 H14 119.7 . . ?
C10 C15 C14 118.4(5) . . ?
C10 C15 H15 120.8 . . ?
C14 C15 H15 120.8 . . ?
C21 C16 C17 120.1(5) . . ?
C21 C16 N1 116.7(4) . . ?
C17 C16 N1 123.0(4) . . ?
C18 C17 C16 119.1(5) . . ?
C18 C17 H17 120.5 . . ?
C16 C17 H17 120.5 . . ?
C19 C18 C17 120.9(5) . . ?
C19 C18 H18 119.5 . . ?
C17 C18 H18 119.5 . . ?
C18 C19 C20 119.8(5) . . ?
C18 C19 H19 120.1 . . ?
C20 C19 H19 120.1 . . ?
C19 C20 C21 120.6(5) . . ?
C19 C20 H20 119.7 . . ?
C21 C20 H20 119.7 . . ?
C20 C21 C16 119.4(5) . . ?
C20 C21 H21 120.3 . . ?
C16 C21 H21 120.3 . . ?
N3 C22 C25 124.2(4) . . ?
N3 C22 C23 116.9(4) . . ?
C25 C22 C23 118.7(4) . . ?
N4 C23 C24 126.3(4) . . ?
N4 C23 C22 116.1(4) . . ?
C24 C23 C22 117.6(4) . . ?
C23 C24 H24A 109.5 . . ?
C23 C24 H24B 109.5 . . ?
H24A C24 H24B 109.5 . . ?
C23 C24 H24C 109.5 . . ?
H24A C24 H24C 109.5 . . ?
H24B C24 H24C 109.5 . . ?
C26 C25 C30 120.0(5) . . ?
C26 C25 C22 121.5(4) . . ?
C30 C25 C22 118.6(4) . . ?
C25 C26 C27 119.0(5) . . ?
C25 C26 H26 120.5 . . ?
C27 C26 H26 120.5 . . ?
C28 C27 C26 120.3(6) . . ?
C28 C27 H27 119.8 . . ?
C26 C27 H27 119.8 . . ?
C29 C28 C27 120.1(5) . . ?
C29 C28 H28 120.0 . . ?
C27 C28 H28 120.0 . . ?
C28 C29 C30 121.1(6) . . ?
C28 C29 H29 119.5 . . ?
C30 C29 H29 119.5 . . ?
C29 C30 C25 119.6(5) . . ?
C29 C30 H30 120.2 . . ?
C25 C30 H30 120.2 . . ?
C36 C31 C32 120.7(5) . . ?
C36 C31 N3 118.4(4) . . ?
C32 C31 N3 120.8(4) . . ?
C33 C32 C31 118.7(5) . . ?
C33 C32 H32 120.6 . . ?
C31 C32 H32 120.6 . . ?
C34 C33 C32 121.8(5) . . ?
C34 C33 H33 119.1 . . ?
C32 C33 H33 119.1 . . ?
C33 C34 C35 119.0(5) . . ?
C33 C34 H34 120.5 . . ?
C35 C34 H34 120.5 . . ?
C36 C35 C34 120.4(5) . . ?
C36 C35 H35 119.8 . . ?
C34 C35 H35 119.8 . . ?
C31 C36 C35 119.3(5) . . ?
C31 C36 H36 120.3 . . ?
C35 C36 H36 120.3 . . ?
C42 C37 C38 120.9(4) . . ?
C42 C37 N4 120.3(4) . . ?
C38 C37 N4 118.7(4) . . ?
C37 C38 C39 119.2(5) . . ?
C37 C38 H38 120.4 . . ?
C39 C38 H38 120.4 . . ?
C40 C39 C38 119.8(5) . . ?
C40 C39 H39 120.1 . . ?
C38 C39 H39 120.1 . . ?
C39 C40 C41 120.6(5) . . ?
C39 C40 H40 119.7 . . ?
C41 C40 H40 119.7 . . ?
C40 C41 C42 119.8(5) . . ?
C40 C41 H41 120.1 . . ?
C42 C41 H41 120.1 . . ?
C37 C42 C41 119.7(5) . . ?
C37 C42 H42 120.1 . . ?
C41 C42 H42 120.1 . . ?
Cl10 C43 Cl8 110.4(3) . . ?
Cl10 C43 Cl9 110.3(3) . . ?
Cl8 C43 Cl9 110.0(3) . . ?
Cl10 C43 H43 108.7 . . ?
Cl8 C43 H43 108.7 . . ?
Cl9 C43 H43 108.7 . . ?
Cl7 C44 Cl6 108.1(18) . . ?
Cl7 C44 Cl5 112(2) . . ?
Cl6 C44 Cl5 115(2) . . ?
Cl7 C44 H44 107.3 . . ?
Cl6 C44 H44 107.3 . . ?
Cl5 C44 H44 107.3 . . ?
Cl7' C44' Cl5' 113.8(5) . . ?
Cl7' C44' Cl6' 110.0(4) . . ?
Cl5' C44' Cl6' 110.4(4) . . ?
Cl7' C44' H44' 107.5 . . ?
Cl5' C44' H44' 107.5 . . ?
Cl6' C44' H44' 107.5 . . ?

loop_
_geom_bond_atom_site_label_1
_geom_bond_atom_site_label_2
_geom_bond_distance
_geom_bond_site_symmetry_2
_geom_bond_publ_flag
Zn1 N2 2.045(4) . ?
Zn1 N1 2.081(4) . ?
Zn1 Cl2 2.2049(13) . ?
Zn1 Cl1 2.2110(13) . ?
Zn2 N4 2.063(4) . ?
Zn2 N3 2.086(4) . ?
Zn2 Cl3 2.2024(13) . ?
Zn2 Cl4 2.2118(12) . ?
Cl8 C43 1.756(6) . ?
Cl9 C43 1.758(6) . ?
Cl10 C43 1.750(6) . ?
N1 C1 1.279(6) . ?
N1 C16 1.428(6) . ?
N2 C2 1.286(6) . ?
N2 C10 1.431(6) . ?
N3 C22 1.280(6) . ?
N3 C31 1.421(6) . ?
N4 C23 1.276(6) . ?
N4 C37 1.435(6) . ?
C1 C4 1.489(6) . ?
C1 C2 1.519(6) . ?
C2 C3 1.484(6) . ?
C3 H3A 0.9800 . ?
C3 H3B 0.9800 . ?
C3 H3C 0.9800 . ?
C4 C5 1.383(7) . ?
C4 C9 1.402(7) . ?
C5 C6 1.379(7) . ?
C5 H5 0.9500 . ?
C6 C7 1.370(7) . ?
C6 H6 0.9500 . ?
C7 C8 1.386(8) . ?
C7 H7 0.9500 . ?
C8 C9 1.381(7) . ?
C8 H8 0.9500 . ?
C9 H9 0.9500 . ?
C10 C11 1.369(7) . ?
C10 C15 1.377(6) . ?
C11 C12 1.385(7) . ?
C11 H11 0.9500 . ?
C12 C13 1.372(7) . ?
C12 H12 0.9500 . ?
C13 C14 1.371(8) . ?
C13 H13 0.9500 . ?
C14 C15 1.396(7) . ?
C14 H14 0.9500 . ?
C15 H15 0.9500 . ?
C16 C21 1.388(7) . ?
C16 C17 1.394(7) . ?
C17 C18 1.390(7) . ?
C17 H17 0.9500 . ?
C18 C19 1.370(8) . ?
C18 H18 0.9500 . ?
C19 C20 1.379(8) . ?
C19 H19 0.9500 . ?
C20 C21 1.388(7) . ?
C20 H20 0.9500 . ?
C21 H21 0.9500 . ?
C22 C25 1.498(6) . ?
C22 C23 1.516(6) . ?
C23 C24 1.484(6) . ?
C24 H24A 0.9800 . ?
C24 H24B 0.9800 . ?
C24 H24C 0.9800 . ?
C25 C26 1.383(7) . ?
C25 C30 1.386(7) . ?
C26 C27 1.392(8) . ?
C26 H26 0.9500 . ?
C27 C28 1.369(9) . ?
C27 H27 0.9500 . ?
C28 C29 1.358(8) . ?
C28 H28 0.9500 . ?
C29 C30 1.368(7) . ?
C29 H29 0.9500 . ?
C30 H30 0.9500 . ?
C31 C36 1.378(7) . ?
C31 C32 1.399(6) . ?
C32 C33 1.384(7) . ?
C32 H32 0.9500 . ?
C33 C34 1.366(7) . ?
C33 H33 0.9500 . ?
C34 C35 1.402(7) . ?
C34 H34 0.9500 . ?
C35 C36 1.393(7) . ?
C35 H35 0.9500 . ?
C36 H36 0.9500 . ?
C37 C42 1.381(6) . ?
C37 C38 1.384(6) . ?
C38 C39 1.397(7) . ?
C38 H38 0.9500 . ?
C39 C40 1.380(7) . ?
C39 H39 0.9500 . ?
C40 C41 1.385(7) . ?
C40 H40 0.9500 . ?
C41 C42 1.387(6) . ?
C41 H41 0.9500 . ?
C42 H42 0.9500 . ?
C43 H43 1.0000 . ?
C44 Cl7 1.71(2) . ?
C44 Cl6 1.73(2) . ?
C44 Cl5 1.74(2) . ?
C44 H44 1.0000 . ?
C44' Cl7' 1.723(7) . ?
C44' Cl5' 1.743(8) . ?
C44' Cl6' 1.744(7) . ?
C44' H44' 1.0000 . ?

loop_
_geom_torsion_atom_site_label_1
_geom_torsion_atom_site_label_2
_geom_torsion_atom_site_label_3
_geom_torsion_atom_site_label_4
_geom_torsion
_geom_torsion_site_symmetry_1
_geom_torsion_site_symmetry_2
_geom_torsion_site_symmetry_3
_geom_torsion_site_symmetry_4
_geom_torsion_publ_flag
C16 N1 C1 C4 4.6(7) . . . . ?
Zn1 N1 C1 C4 -178.7(3) . . . . ?
C16 N1 C1 C2 -178.7(4) . . . . ?
Zn1 N1 C1 C2 -2.0(5) . . . . ?
C10 N2 C2 C3 -3.3(7) . . . . ?
Zn1 N2 C2 C3 175.1(3) . . . . ?
C10 N2 C2 C1 179.3(4) . . . . ?
Zn1 N2 C2 C1 -2.3(5) . . . . ?
N1 C1 C2 N2 2.9(6) . . . . ?
C4 C1 C2 N2 179.9(4) . . . . ?
N1 C1 C2 C3 -174.7(4) . . . . ?
C4 C1 C2 C3 2.3(6) . . . . ?
N1 C1 C4 C5 -116.9(5) . . . . ?
C2 C1 C4 C5 66.5(6) . . . . ?
N1 C1 C4 C9 64.8(6) . . . . ?
C2 C1 C4 C9 -111.8(5) . . . . ?
C9 C4 C5 C6 -1.8(8) . . . . ?
C1 C4 C5 C6 180.0(4) . . . . ?
C4 C5 C6 C7 1.1(8) . . . . ?
C5 C6 C7 C8 -0.1(8) . . . . ?
C6 C7 C8 C9 -0.2(9) . . . . ?
C7 C8 C9 C4 -0.5(9) . . . . ?
C5 C4 C9 C8 1.4(8) . . . . ?
C1 C4 C9 C8 179.7(5) . . . . ?
C2 N2 C10 C11 -64.9(6) . . . . ?
Zn1 N2 C10 C11 116.9(4) . . . . ?
C2 N2 C10 C15 117.4(5) . . . . ?
Zn1 N2 C10 C15 -60.9(5) . . . . ?
C15 C10 C11 C12 -1.5(8) . . . . ?
N2 C10 C11 C12 -179.1(5) . . . . ?
C10 C11 C12 C13 0.6(9) . . . . ?
C11 C12 C13 C14 1.1(9) . . . . ?
C12 C13 C14 C15 -2.0(9) . . . . ?
C11 C10 C15 C14 0.6(8) . . . . ?
N2 C10 C15 C14 178.3(5) . . . . ?
C13 C14 C15 C10 1.1(9) . . . . ?
C1 N1 C16 C21 -141.2(5) . . . . ?
Zn1 N1 C16 C21 42.3(5) . . . . ?
C1 N1 C16 C17 42.6(7) . . . . ?
Zn1 N1 C16 C17 -133.9(4) . . . . ?
C21 C16 C17 C18 0.9(7) . . . . ?
N1 C16 C17 C18 177.0(4) . . . . ?
C16 C17 C18 C19 0.1(8) . . . . ?
C17 C18 C19 C20 -0.4(8) . . . . ?
C18 C19 C20 C21 -0.3(8) . . . . ?
C19 C20 C21 C16 1.3(7) . . . . ?
C17 C16 C21 C20 -1.6(7) . . . . ?
N1 C16 C21 C20 -178.0(4) . . . . ?
C31 N3 C22 C25 -8.6(7) . . . . ?
Zn2 N3 C22 C25 171.4(4) . . . . ?
C31 N3 C22 C23 177.2(4) . . . . ?
Zn2 N3 C22 C23 -2.7(5) . . . . ?
C37 N4 C23 C24 2.3(7) . . . . ?
Zn2 N4 C23 C24 -173.9(4) . . . . ?
C37 N4 C23 C22 180.0(4) . . . . ?
Zn2 N4 C23 C22 3.8(5) . . . . ?
N3 C22 C23 N4 -0.8(6) . . . . ?
C25 C22 C23 N4 -175.2(4) . . . . ?
N3 C22 C23 C24 177.2(4) . . . . ?
C25 C22 C23 C24 2.7(6) . . . . ?
N3 C22 C25 C26 110.4(6) . . . . ?
C23 C22 C25 C26 -75.6(6) . . . . ?
N3 C22 C25 C30 -70.4(6) . . . . ?
C23 C22 C25 C30 103.6(5) . . . . ?
C30 C25 C26 C27 0.0(8) . . . . ?
C22 C25 C26 C27 179.2(5) . . . . ?
C25 C26 C27 C28 -0.3(10) . . . . ?
C26 C27 C28 C29 0.0(10) . . . . ?
C27 C28 C29 C30 0.7(10) . . . . ?
C28 C29 C30 C25 -1.0(9) . . . . ?
C26 C25 C30 C29 0.6(8) . . . . ?
C22 C25 C30 C29 -178.6(5) . . . . ?
C22 N3 C31 C36 131.0(5) . . . . ?
Zn2 N3 C31 C36 -49.1(5) . . . . ?
C22 N3 C31 C32 -51.7(6) . . . . ?
Zn2 N3 C31 C32 128.2(4) . . . . ?
C36 C31 C32 C33 -2.5(7) . . . . ?
N3 C31 C32 C33 -179.8(4) . . . . ?
C31 C32 C33 C34 0.3(8) . . . . ?
C32 C33 C34 C35 2.2(8) . . . . ?
C33 C34 C35 C36 -2.5(8) . . . . ?
C32 C31 C36 C35 2.2(7) . . . . ?
N3 C31 C36 C35 179.5(4) . . . . ?
C34 C35 C36 C31 0.3(8) . . . . ?
C23 N4 C37 C42 71.8(6) . . . . ?
Zn2 N4 C37 C42 -112.4(4) . . . . ?
C23 N4 C37 C38 -110.9(5) . . . . ?
Zn2 N4 C37 C38 64.9(5) . . . . ?
C42 C37 C38 C39 -1.3(7) . . . . ?
N4 C37 C38 C39 -178.5(4) . . . . ?
C37 C38 C39 C40 1.0(7) . . . . ?
C38 C39 C40 C41 0.0(8) . . . . ?
C39 C40 C41 C42 -0.6(8) . . . . ?
C38 C37 C42 C41 0.6(7) . . . . ?
N4 C37 C42 C41 177.8(4) . . . . ?
C40 C41 C42 C37 0.3(8) . . . . ?
